data_2003480
loop_
_publ_author_name
'Lis, T.'
'Jerzykiewicz, L. B.'

_publ_section_title
;
 Potassium <small>D</small>-3-Phosphoglycerate and Cyclohexylammonium
 <small>D</small>-3-Phosphoglycerate Hydrate
;
_journal_issue 5
_journal_name_full 'Acta Crystallographica Section C'
_journal_page_first 1001
_journal_page_last 1005
_journal_paper_doi 10.1107/S0108270194010474
_journal_volume 51
_journal_year 1995
_chemical_formula_moiety '(C6 H14 N) 1+ , (C3 H6 O7 P) 1- , H2 O'
_chemical_formula_sum 'C9 H22 N O8 P'
_chemical_formula_weight 303.25
_chemical_name_systematic
;
Cyclohexylammonium D-3-phosphoglycerate monohydrate
;
_space_group_IT_number 18
_symmetry_cell_setting orthorhombic
_symmetry_space_group_name_Hall 'P 2 2ab'
_symmetry_space_group_name_H-M 'P 21 21 2'
_cell_angle_alpha 90.00
_cell_angle_beta 90.00
_cell_angle_gamma 90.00
_cell_formula_units_Z 4
_cell_length_a 11.332(6)
_cell_length_b 22.406(11)
_cell_length_c 5.783(3)
_cell_measurement_reflns_used '52         [25]'
_cell_measurement_temperature '85(2)      [292(1)]'
_cell_measurement_theta_max '12         [16]'
_cell_measurement_theta_min '10         [10]'
_cell_volume 1468.3(13)
_computing_cell_refinement 'Kuma KM4 software'
_computing_data_collection 'Kuma KM4 software (Kuma, 1987)'
_computing_data_reduction 'Kuma KM4 software'
_computing_structure_refinement 'SHELXL-93 (Sheldrick, 1993)'
_computing_structure_solution 'SHELXS-86 (Sheldrick, 1990)'
_diffrn_ambient_temperature 85(2)
_diffrn_measurement_device 'Kuma KM4'
_diffrn_measurement_method \w/2\q
_diffrn_radiation_monochromator graphite
_diffrn_radiation_source 'fine-focus sealed tube'
_diffrn_radiation_type MoK\a
_diffrn_radiation_wavelength 0.71069
_diffrn_reflns_av_R_equivalents 0.0186
_diffrn_reflns_av_sigmaI/netI 0.0432
_diffrn_reflns_limit_h_max 14
_diffrn_reflns_limit_h_min 0
_diffrn_reflns_limit_k_max 29
_diffrn_reflns_limit_k_min 0
_diffrn_reflns_limit_l_max 8
_diffrn_reflns_limit_l_min 0
_diffrn_reflns_number 4050
_diffrn_reflns_theta_max 30
_diffrn_reflns_theta_min 2
_diffrn_standards_decay_% 3
_diffrn_standards_interval_count 100
_diffrn_standards_number 3
_exptl_absorpt_coefficient_mu 0.220
_exptl_crystal_colour colourless
_exptl_crystal_density_diffrn 1.372(2)
_exptl_crystal_density_meas '  --       [1.36]'
_exptl_crystal_density_method 'flotation in C~6~H~5~Cl/CCl~4~'
_exptl_crystal_description 'platy shape'
_exptl_crystal_F_000 648
_exptl_crystal_size_max 0.5
_exptl_crystal_size_mid 0.3
_exptl_crystal_size_min 0.06
_refine_diff_density_max 0.474
_refine_diff_density_min -0.243
_refine_ls_abs_structure_details 'Flack H D (1983), Acta Cryst. A39, 876-881'
_refine_ls_abs_structure_Flack -0.04(15)
_refine_ls_extinction_method none
_refine_ls_goodness_of_fit_obs 1.061
_refine_ls_matrix_type full
_refine_ls_number_parameters 259
_refine_ls_number_reflns '2667 icluding 1648 Friedel pairs'
_refine_ls_number_restraints 8
_refine_ls_restrained_S_obs 1.059
_refine_ls_R_factor_obs 0.0433
_refine_ls_shift/esd_max -0.117
_refine_ls_shift/esd_mean 0.009
_refine_ls_structure_factor_coef Fsqd
_refine_ls_weighting_scheme
;calc w = 1/[\s^2^(F~o~^2^)+(0.064P)^2^+0.32P]
where P = (F~o~^2^+2F~c~^2^)/3
;
_refine_ls_wR_factor_obs 0.1037
_reflns_number_observed 2667
_reflns_number_total 3551
_reflns_observed_criterion >2\s(I)
_cod_data_source_file mu1133.cif
_cod_data_source_block C9H22NO8P
_cod_original_cell_volume '1468.3(13)  [1499(3)]'
_cod_database_code 2003480

loop_
_symmetry_equiv_pos_as_xyz
'x, y, z'
'-x, -y, z'
'-x+1/2, y+1/2, -z'
'x+1/2, -y+1/2, -z'

loop_
_atom_site_aniso_label
_atom_site_aniso_U_11
_atom_site_aniso_U_12
_atom_site_aniso_U_13
_atom_site_aniso_U_22
_atom_site_aniso_U_23
_atom_site_aniso_U_33
P 0.0129(3) -0.0019(3) -0.0007(3) 0.0294(4) -0.0003(4) 0.0107(3)
O(1) 0.0213(10) 0.0005(9) -0.0039(9) 0.0311(13) 0.0045(10) 0.0237(11)
O(11) 0.0266(11) -0.0042(10) 0.0016(9) 0.0377(13) 0.0021(10) 0.0178(10)
O(2) 0.0274(12) -0.0099(9) -0.0069(10) 0.0340(13) 0.0007(10) 0.0217(12)
O(3) 0.0180(10) -0.0012(8) 0.0030(8) 0.0253(12) 0.0010(9) 0.0166(10)
O(31) 0.0160(9) 0.0000(9) 0.0016(8) 0.0312(12) -0.0015(9) 0.0194(9)
O(32) 0.0147(10) -0.0039(8) -0.0016(8) 0.0356(12) -0.0001(8) 0.0114(9)
O(33) 0.0191(10) 0.0002(9) -0.0021(8) 0.0364(13) 0.0009(8) 0.0122(9)
O(4) 0.0203(9) -0.0003(9) -0.0004(9) 0.0410(13) 0.0013(10) 0.0114(9)
C(1) 0.0219(14) 0.0025(11) 0.0001(11) 0.0176(14) -0.0018(11) 0.0182(14)
C(2) 0.0230(14) -0.0029(11) -0.0041(13) 0.0254(14) 0.0004(13) 0.0186(13)
C(3) 0.0204(14) -0.0002(12) 0.0035(12) 0.029(2) 0.0048(13) 0.0212(15)
N 0.0164(10) 0.0006(9) -0.0001(11) 0.0223(12) 0.0002(11) 0.0160(11)
C(4) 0.022(5) -0.012(5) -0.007(4) 0.030(5) -0.002(4) 0.014(5)
C(5) 0.031(4) -0.001(4) 0.003(4) 0.031(5) -0.004(4) 0.017(4)
C(6) 0.039(5) -0.004(4) 0.003(5) 0.039(5) -0.012(5) 0.041(6)
C(7) 0.064(9) -0.012(6) -0.005(7) 0.014(5) 0.005(4) 0.036(6)
C(8) 0.076(7) -0.019(5) -0.010(5) 0.027(5) 0.015(4) 0.023(4)
C(9) 0.044(6) -0.001(4) -0.015(5) 0.025(5) -0.003(4) 0.038(5)
C(41) 0.025(4) -0.003(4) -0.016(3) 0.020(4) 0.002(3) 0.020(4)
C(51) 0.034(4) -0.013(4) -0.031(6) 0.053(6) 0.029(7) 0.109(10)
C(61) 0.060(7) -0.024(5) -0.030(7) 0.039(6) 0.032(6) 0.100(10)
C(71) 0.065(7) -0.006(5) -0.020(6) 0.036(5) 0.004(4) 0.063(7)
C(81) 0.051(5) 0.015(4) -0.004(4) 0.041(5) -0.011(4) 0.057(5)
C(91) 0.028(4) 0.007(3) 0.003(4) 0.037(4) -0.003(3) 0.053(5)

loop_
_atom_site_label
_atom_site_occupancy
_atom_site_fract_x
_atom_site_fract_y
_atom_site_fract_z
_atom_site_U_iso_or_equiv
_atom_site_thermal_displace_type
_atom_site_calc_flag
_atom_site_refinement_flags
_atom_site_disorder_group
P 1 0.05405(6) 0.24508(3) 0.17515(11) 0.0177(2) Uani d . .
O(1) 1 0.3855(2) 0.12668(10) -0.0680(4) 0.0254(5) Uani d D .
O(11) 1 0.3259(2) 0.16392(10) -0.4093(4) 0.0274(5) Uani d . .
O(2) 1 0.1038(2) 0.11975(10) -0.3497(4) 0.0277(5) Uani d D .
O(3) 1 0.1406(2) 0.20571(9) 0.0185(4) 0.0200(5) Uani d . .
O(31) 1 0.0741(2) 0.30801(9) 0.0973(4) 0.0222(5) Uani d . .
O(32) 1 -0.0745(2) 0.22332(10) 0.1111(4) 0.0206(5) Uani d D .
O(33) 1 0.0727(2) 0.23160(9) 0.4266(3) 0.0226(5) Uani d . .
O(4) 1 -0.1260(2) 0.23767(10) -0.3121(4) 0.0242(4) Uani d D .
C(1) 1 0.3066(3) 0.13780(13) -0.2319(5) 0.0192(6) Uani d . .
C(2) 1 0.1849(3) 0.11324(13) -0.1676(6) 0.0223(6) Uani d . .
C(3) 1 0.1432(3) 0.14197(14) 0.0537(6) 0.0235(7) Uani d . .
N 1 0.2061(2) 0.31417(10) 0.6898(5) 0.0182(5) Uani d D .
C(4) 0.434(6) 0.2555(9) 0.3740(5) 0.6295(16) 0.022(2) Uani d P 1
C(5) 0.434(6) 0.2950(8) 0.4060(4) 0.8502(14) 0.026(2) Uani d P 1
C(6) 0.434(6) 0.3471(9) 0.4666(5) 0.7803(18) 0.039(3) Uani d P 1
C(7) 0.434(6) 0.2625(14) 0.5027(5) 0.6351(18) 0.038(3) Uani d P 1
C(8) 0.434(6) 0.2225(10) 0.4677(4) 0.4219(14) 0.042(2) Uani d P 1
C(9) 0.434(6) 0.1688(9) 0.4071(4) 0.4943(17) 0.036(2) Uani d P 1
C(41) 0.566(6) 0.2092(8) 0.3758(4) 0.5873(14) 0.022(2) Uani d P 2
C(51) 0.566(6) 0.3072(8) 0.4120(4) 0.7074(24) 0.065(4) Uani d P 2
C(61) 0.566(6) 0.3154(9) 0.4760(5) 0.6089(23) 0.066(4) Uani d P 2
C(71) 0.566(6) 0.1946(10) 0.5057(5) 0.6378(20) 0.055(3) Uani d P 2
C(81) 0.566(6) 0.1032(7) 0.4702(4) 0.4987(16) 0.050(2) Uani d P 2
C(91) 0.566(6) 0.0963(6) 0.4065(3) 0.6014(14) 0.039(2) Uani d P 2
H(1) 1 0.458(2) 0.1496(14) -0.074(7) 0.032(10) Uiso d D .
H(20) 1 0.116(5) 0.1613(7) -0.390(8) 0.061(15) Uiso d D .
H(32) 1 -0.100(5) 0.2338(23) -0.044(4) 0.077(18) Uiso d D .
H(40) 1 -0.156(5) 0.2782(10) -0.313(11) 0.084(19) Uiso d D .
H(401) 1 -0.052(2) 0.2319(17) -0.394(6) 0.041(12) Uiso d D .
H(11) 1 0.278(2) 0.2900(15) 0.724(7) 0.040(11) Uiso d D .
H(12) 1 0.166(5) 0.2852(19) 0.584(8) 0.084(18) Uiso d D .
H(13) 1 0.163(3) 0.3118(15) 0.841(3) 0.030(9) Uiso d D .
H(2) 1 0.194 0.0696 -0.137 0.027 Uiso calc R .
H(3) 1 0.063 0.1273 0.094 0.028 Uiso calc R .
H(3') 1 0.197 0.1319 0.182 0.028 Uiso calc R .
H(4) 0.434(6) 0.327 0.3677 0.530 0.026 Uiso calc PR 1
H(5) 0.434(6) 0.355 0.3818 0.932 0.031 Uiso calc PR 1
H(50) 0.434(6) 0.227 0.4118 0.955 0.031 Uiso calc PR 1
H(6) 0.434(6) 0.367 0.4894 0.921 0.047 Uiso calc PR 1
H(60) 0.434(6) 0.421 0.4600 0.692 0.047 Uiso calc PR 1
H(7) 0.434(6) 0.301 0.5401 0.585 0.046 Uiso calc PR 1
H(70) 0.434(6) 0.193 0.5135 0.729 0.046 Uiso calc PR 1
H(8) 0.434(6) 0.291 0.4609 0.318 0.051 Uiso calc PR 1
H(80) 0.434(6) 0.163 0.4912 0.336 0.051 Uiso calc PR 1
H(9) 0.434(6) 0.097 0.4137 0.588 0.043 Uiso calc PR 1
H(90) 0.434(6) 0.147 0.3839 0.355 0.043 Uiso calc PR 1
H(41) 0.566(6) 0.230 0.3719 0.420 0.026 Uiso calc PR 2
H(51) 0.566(6) 0.384 0.3915 0.686 0.078 Uiso calc PR 2
H(510) 0.566(6) 0.291 0.4139 0.875 0.078 Uiso calc PR 2
H(61) 0.566(6) 0.376 0.4990 0.693 0.079 Uiso calc PR 2
H(610) 0.566(6) 0.337 0.4747 0.443 0.079 Uiso calc PR 2
H(71) 0.566(6) 0.198 0.5474 0.581 0.066 Uiso calc PR 2
H(710) 0.566(6) 0.172 0.5063 0.803 0.066 Uiso calc PR 2
H(81) 0.566(6) 0.127 0.4683 0.334 0.060 Uiso calc PR 2
H(810) 0.566(6) 0.025 0.4899 0.508 0.060 Uiso calc PR 2
H(91) 0.566(6) 0.071 0.4090 0.765 0.047 Uiso calc PR 2
H(910) 0.566(6) 0.036 0.3833 0.516 0.047 Uiso calc PR 2

loop_
_atom_type_symbol
_atom_type_description
_atom_type_scat_source
_atom_type_scat_dispersion_real
_atom_type_scat_dispersion_imag
C C 'International Tables Vol C Tables 4.2.6.8 and 6.1.1.4' 0.0033 0.001
H H 'International Tables Vol C Tables 4.2.6.8 and 6.1.1.4' 0.0000 0.000
N N 'International Tables Vol C Tables 4.2.6.8 and 6.1.1.4' 0.0061 0.003
O O 'International Tables Vol C Tables 4.2.6.8 and 6.1.1.4' 0.0106 0.006
P P 'International Tables Vol C Tables 4.2.6.8 and 6.1.1.4' 0.1023 0.094

loop_
_geom_angle_atom_site_label_1
_geom_angle_atom_site_label_2
_geom_angle_atom_site_label_3
_geom_angle
_geom_angle_publ_flag
O(31) P O(3) 104.8(2) yes
O(32) P O(3) 105.2(2) yes
O(33) P O(3) 110.6(2) yes
O(31) P O(32) 111.1(2) yes
O(31) P O(33) 117.3(2) yes
O(32) P O(33) 107.2(2) yes
C(3) O(3) P 118.6(2) yes
O(3) C(3) C(2) 108.0(2) yes
C(3) C(2) C(1) 109.6(2) yes
O(2) C(2) C(3) 112.7(2) yes
O(2) C(2) C(1) 111.7(2) yes
O(1) C(1) C(2) 111.5(2) yes
O(11) C(1) C(2) 123.2(3) yes
O(11) C(1) O(1) 125.4(3) yes
C(9) C(4) N 109.2(7) ?
C(9) C(4) C(5) 114.0(9) ?
N C(4) C(5) 109.6(7) ?
C(4) C(5) C(6) 107.9(7) ?
C(7) C(6) C(5) 112.1(8) ?
C(6) C(7) C(8) 111.2(9) ?
C(7) C(8) C(9) 110.4(7) ?
C(4) C(9) C(8) 109.1(8) ?
C(91) C(41) N 113.1(6) ?
C(91) C(41) C(51) 111.1(7) ?
N C(41) C(51) 108.8(6) ?
C(41) C(51) C(61) 111.4(7) ?
C(71) C(61) C(51) 108.0(8) ?
C(61) C(71) C(81) 108.7(8) ?
C(71) C(81) C(91) 108.1(7) ?
C(41) C(91) C(81) 111.7(6) ?

loop_
_geom_bond_atom_site_label_1
_geom_bond_atom_site_label_2
_geom_bond_distance
_geom_bond_publ_flag
P O(3) 1.600(2) yes
P O(31) 1.497(2) yes
P O(33) 1.500(2) yes
P O(32) 1.580(2) yes
C(3) O(3) 1.443(4) yes
C(2) C(3) 1.509(4) yes
C(1) C(2) 1.531(4) yes
C(2) O(2) 1.405(4) yes
C(1) O(1) 1.327(4) yes
C(1) O(11) 1.201(3) yes
N C(4) 1.494(10) ?
N C(41) 1.503(8) ?
C(4) C(9) 1.458(13) ?
C(4) C(5) 1.530(11) ?
C(5) C(6) 1.535(12) ?
C(6) C(7) 1.509(16) ?
C(7) C(8) 1.530(13) ?
C(8) C(9) 1.546(11) ?
C(41) C(91) 1.456(9) ?
C(41) C(51) 1.541(11) ?
C(51) C(61) 1.547(12) ?
C(61) C(71) 1.531(14) ?
C(71) C(81) 1.533(12) ?
C(81) C(91) 1.548(11) ?

loop_
_geom_torsion_atom_site_label_1
_geom_torsion_atom_site_label_2
_geom_torsion_atom_site_label_3
_geom_torsion_atom_site_label_4
_geom_torsion
_geom_torsion_publ_flag
O(31) P O(3) C(3) 179.3(2) yes
O(32) P O(3) C(3) -63.4(2) yes
O(33) P O(3) C(3) 51.9(2) yes
P O(3) C(3) C(2) 155.5(2) yes
O(2) C(2) C(3) O(3) -67.1(3) yes
O(1) C(1) C(2) O(2) -174.3(2) yes
O(11) C(1) C(2) O(2) 6.0(4) yes
O(1) C(1) C(2) C(3) 60.1(3) yes
O(11) C(1) C(2) C(3) -119.7(3) yes
C(1) C(2) C(3) O(3) 58.0(3) yes
C(41) N C(4) C(9) -1.1(11) no
C(41) N C(4) C(5) 125(2) no
C(9) C(4) C(5) C(6) -58.3(10) no
N C(4) C(5) C(6) 179.0(7) no
C(4) C(5) C(6) C(7) 54.3(10) no
C(5) C(6) C(7) C(8) -55.3(11) no
C(6) C(7) C(8) C(9) 55.2(13) no
N C(4) C(9) C(8) -177.2(7) no
C(5) C(4) C(9) C(8) 59.9(10) no
C(7) C(8) C(9) C(4) -56.8(13) no
C(4) N C(41) C(91) -143(2) no
C(4) N C(41) C(51) -19.4(13) no
C(91) C(41) C(51) C(61) -55.1(12) no
N C(41) C(51) C(61) 179.8(8) no
C(41) C(51) C(61) C(71) 57.2(13) no
C(51) C(61) C(71) C(81) -61.7(12) no
C(61) C(71) C(81) C(91) 62.7(10) no
N C(41) C(91) C(81) 178.9(6) no
C(51) C(41) C(91) C(81) 56.2(9) no
C(71) C(81) C(91) C(41) -60.6(9) no
